data_1101019
_chemical_formula_sum Pt
_symmetry_cell_setting cubic
_symmetry_space_group_name_H-M Fm-3m
_audit_update_record 'Last update Sat May 10 13:54:28 CEST 2003'
_cell_angle_alpha 90
_cell_angle_beta 90
_cell_angle_gamma 90
_cell_length_a 3.9195998
_cell_length_b 3.9195998
_cell_length_c 3.9195998
_pd_phase_id Pt
_pd_phase_name platinum-EWIMV
_pd_proc_info_author_name 'Mag por Jesus'
_pd_proc_ls_prof_R_factor 0.14258711
_pd_proc_ls_prof_wR_expected 0.21868365
_pd_proc_ls_prof_wR_factor 0.17336029
_cod_original_formula_sum Pt1
_cod_database_code 1101019
_pd_proc_title PTCF1
_pd_proc_ls_extract_int 'end of iteration'
_pd_proc_ls_texture_comp 'end of iteration'
_pd_proc_ls_theoretical_weight false
_pd_proc_ls_extract_pos 'end of iteration'
_pd_proc_ls_strain_comp 'end of iteration'
_pd_proc_ls_weight_scheme sqrt
_maud_proc_ls_minimize_quantity WgtSS
_riet_z_molecula_number 1

loop_
_atom_site_label
_atom_site_type_symbol
_atom_site_occupancy
_atom_site_fract_x
_atom_site_fract_y
_atom_site_fract_z
_atom_site_U_iso_or_equiv
Pt Pt 1.0 0.0 0.0 0.0 0.0

loop_
_cod_related_entry_id
_cod_related_entry_code
_cod_related_entry_database
1 22381 ChemSpider
